data_4126654
loop_
_publ_author_name
'Ji, Lei'
'Friedrich, Alexandra'
'Krummenacher, Ivo'
'Eichhorn, Antonius'
'Braunschweig, Holger'
'Moos, Michael'
'Hahn, Sebastian'
'Geyer, Florian L.'
'Tverskoy, Olena'
'Han, Jie'
'Lambert, Christoph'
'Dreuw, Andreas'
'Marder, Todd B.'
'Bunz, Uwe H. F.'

_publ_section_title
;
 Preparation, Properties, and Structures of the Radical Anions and
 Dianions of Azapentacenes.
;
_journal_name_full 'Journal of the American Chemical Society'
_journal_paper_doi 10.1021/jacs.7b09460
_journal_year 2017
_chemical_formula_moiety 'C42 H52 N2 Si2, C20 H40 K O8, 2(C4 H8 O)'
_chemical_formula_sum 'C70 H108 K N2 O10 Si2'
_chemical_formula_weight 1232.86
_space_group_crystal_system triclinic
_space_group_IT_number 2
_space_group_name_Hall '-P 1'
_space_group_name_H-M_alt 'P -1'
_symmetry_space_group_name_Hall '-P 1'
_symmetry_space_group_name_H-M 'P -1'
_atom_sites_solution_hydrogens geom
_atom_sites_solution_primary iterative
_atom_sites_solution_secondary difmap
_audit_creation_date 2016-07-27
_audit_creation_method SHELXL-2014/7
_cell_angle_alpha 79.07(3)
_cell_angle_beta 76.04(2)
_cell_angle_gamma 64.377(17)
_cell_formula_units_Z 1
_cell_length_a 11.360(7)
_cell_length_b 12.649(8)
_cell_length_c 14.052(9)
_cell_measurement_reflns_used 9970
_cell_measurement_temperature 100(2)
_cell_measurement_theta_max 26.75
_cell_measurement_theta_min 2.22
_cell_volume 1758.4(19)
_computing_cell_refinement 'Saint+ ver. V8.34A (Bruker AXS)'
_computing_data_collection 'APEX2 ver. 2014.9 (Bruker AXS)'
_computing_data_reduction 'Saint+ ver. V8.34A (Bruker AXS)'
_computing_molecular_graphics 'ShelXLe (Huebschle et all, 2011)'
_computing_publication_material 'SHELXL-2014/7 (Sheldrick, 2014)'
_computing_structure_refinement 'SHELXL-2014/7 (Sheldrick, 2014)'
_computing_structure_solution 'SHELXT (Sheldrick, 2014)'
_diffrn_ambient_temperature 100(2)
_diffrn_detector 'CCD area detector (Apex2)'
_diffrn_detector_area_resol_mean 8.333
_diffrn_measured_fraction_theta_full 0.999
_diffrn_measured_fraction_theta_max 0.999
_diffrn_measurement_device_type 'Bruker X8-APEX II'
_diffrn_measurement_method '\f and \w scans'
_diffrn_radiation_monochromator graphite
_diffrn_radiation_type MoK\a
_diffrn_radiation_wavelength 0.71073
_diffrn_reflns_av_R_equivalents 0.0321
_diffrn_reflns_av_unetI/netI 0.0336
_diffrn_reflns_Laue_measured_fraction_full 0.999
_diffrn_reflns_Laue_measured_fraction_max 0.999
_diffrn_reflns_limit_h_max 14
_diffrn_reflns_limit_h_min -14
_diffrn_reflns_limit_k_max 12
_diffrn_reflns_limit_k_min -15
_diffrn_reflns_limit_l_max 17
_diffrn_reflns_limit_l_min -17
_diffrn_reflns_number 28541
_diffrn_reflns_point_group_measured_fraction_full 0.999
_diffrn_reflns_point_group_measured_fraction_max 0.999
_diffrn_reflns_theta_full 26.000
_diffrn_reflns_theta_max 26.022
_diffrn_reflns_theta_min 2.088
_diffrn_source 'rotating-anode (Nonius FR-591)'
_exptl_absorpt_coefficient_mu 0.165
_exptl_absorpt_correction_T_max 0.7454
_exptl_absorpt_correction_T_min 0.6733
_exptl_absorpt_correction_type multi-scan
_exptl_absorpt_process_details 'SadAbs 2014/5 (Bruker AXS)'
_exptl_crystal_colour black
_exptl_crystal_density_diffrn 1.164
_exptl_crystal_description block
_exptl_crystal_F_000 669
_exptl_crystal_recrystallization_method 'recrystallised from tetrahydrofurane by evaporation'
_exptl_crystal_size_max 0.453
_exptl_crystal_size_mid 0.364
_exptl_crystal_size_min 0.168
_refine_diff_density_max 0.385
_refine_diff_density_min -0.267
_refine_diff_density_rms 0.043
_refine_ls_extinction_method none
_refine_ls_goodness_of_fit_ref 1.023
_refine_ls_hydrogen_treatment constr
_refine_ls_matrix_type full
_refine_ls_number_parameters 391
_refine_ls_number_reflns 6927
_refine_ls_number_restraints 0
_refine_ls_restrained_S_all 1.023
_refine_ls_R_factor_all 0.0550
_refine_ls_R_factor_gt 0.0374
_refine_ls_shift/su_max 0.000
_refine_ls_shift/su_mean 0.000
_refine_ls_structure_factor_coef Fsqd
_refine_ls_weighting_details 'w=1/[\s^2^(Fo^2^)+(0.0408P)^2^+0.7851P] where P=(Fo^2^+2Fc^2^)/3'
_refine_ls_weighting_scheme calc
_refine_ls_wR_factor_gt 0.0879
_refine_ls_wR_factor_ref 0.0966
_reflns_Friedel_coverage 0.000
_reflns_number_gt 5419
_reflns_number_total 6927
_reflns_threshold_expression 'I > 2\s(I)'
_cod_data_source_file ja7b09460_si_001.cif
_cod_data_source_block cmpd_2K1
_cod_original_cell_volume 1759(2)
_cod_database_code 4126654
_shelx_shelxl_version_number 2014/7
_shelx_space_group_comment
;
The symmetry employed for this shelxl refinement is uniquely defined
by the following loop, which should always be used as a source of
symmetry information in preference to the above space-group names.
They are only intended as comments.
;
_shelx_estimated_absorpt_t_min 0.929
_shelx_estimated_absorpt_t_max 0.973

loop_
_space_group_symop_operation_xyz
'x, y, z'
'-x, -y, -z'

loop_
_atom_site_label
_atom_site_type_symbol
_atom_site_fract_x
_atom_site_fract_y
_atom_site_fract_z
_atom_site_U_iso_or_equiv
_atom_site_adp_type
_atom_site_occupancy
_atom_site_site_symmetry_order
_atom_site_calc_flag
_atom_site_refinement_flags_posn
_atom_site_refinement_flags_adp
_atom_site_refinement_flags_occupancy
_atom_site_disorder_assembly
_atom_site_disorder_group
K1 K 0.5000 0.5000 0.5000 0.02052(12) Uani 1 2 d S . P . .
Si1 Si 0.25990(4) 0.14434(4) 0.21578(3) 0.01732(11) Uani 1 1 d . . . . .
C1B C -0.11051(14) 0.74149(12) 0.43940(11) 0.0186(3) Uani 0.5 1 d . . P A 1
H1B H -0.1511 0.7973 0.4868 0.022 Uiso 0.5 1 calc R U P A 1
C2B C 0.01052(14) 0.57624(13) 0.29828(10) 0.0182(3) Uani 0.5 1 d . . P B 1
H2B H 0.0518 0.5208 0.2506 0.022 Uiso 0.5 1 calc R U P B 1
N1A N -0.11051(14) 0.74149(12) 0.43940(11) 0.0186(3) Uani 0.5 1 d . . P A 2
N2A N 0.01052(14) 0.57624(13) 0.29828(10) 0.0182(3) Uani 0.5 1 d . . P B 2
C1 C -0.05661(14) 0.62368(13) 0.46904(11) 0.0158(3) Uani 1 1 d . . . . .
C2 C -0.10573(15) 0.77880(14) 0.34064(12) 0.0202(3) Uani 1 1 d . . . . .
C3 C -0.16025(17) 0.90028(15) 0.30762(14) 0.0270(4) Uani 1 1 d . . . . .
H3 H -0.2008 0.9565 0.3546 0.032 Uiso 1 1 calc R U . . .
C4 C -0.15582(18) 0.93827(16) 0.21000(14) 0.0312(4) Uani 1 1 d . . . . .
H4 H -0.1930 1.0202 0.1896 0.037 Uiso 1 1 calc R U . . .
C5 C -0.09595(18) 0.85588(17) 0.13906(14) 0.0303(4) Uani 1 1 d . . . . .
H5 H -0.0932 0.8827 0.0710 0.036 Uiso 1 1 calc R U . . .
C6 C -0.04196(17) 0.73793(16) 0.16780(13) 0.0255(4) Uani 1 1 d . . . . .
H6 H -0.0021 0.6835 0.1193 0.031 Uiso 1 1 calc R U . . .
C8 C 0.00518(14) 0.53861(13) 0.39647(11) 0.0154(3) Uani 1 1 d . . . . .
C7 C -0.04437(15) 0.69531(14) 0.26881(12) 0.0202(3) Uani 1 1 d . . . . .
C9 C 0.06032(15) 0.41653(13) 0.42893(11) 0.0161(3) Uani 1 1 d . . . . .
C10 C 0.12263(15) 0.33146(14) 0.35913(11) 0.0172(3) Uani 1 1 d . . . . .
C11 C 0.17828(16) 0.25692(14) 0.30229(12) 0.0191(3) Uani 1 1 d . . . . .
C1_1 C 0.78883(16) 0.25325(15) 0.56955(13) 0.0253(4) Uani 1 1 d . . . . .
H1A_1 H 0.8416 0.2849 0.5148 0.030 Uiso 1 1 calc R U . . .
H1B_1 H 0.8455 0.1703 0.5888 0.030 Uiso 1 1 calc R U . . .
C2_1 C 0.70892(17) 0.18875(15) 0.46073(13) 0.0258(4) Uani 1 1 d . . . . .
H2A_1 H 0.7539 0.1045 0.4837 0.031 Uiso 1 1 calc R U . . .
H2B_1 H 0.7701 0.2097 0.4054 0.031 Uiso 1 1 calc R U . . .
C3_1 C 0.58416(17) 0.21004(15) 0.42742(13) 0.0255(4) Uani 1 1 d . . . . .
H3A_1 H 0.6035 0.1537 0.3797 0.031 Uiso 1 1 calc R U . . .
H3B_1 H 0.5187 0.1985 0.4845 0.031 Uiso 1 1 calc R U . . .
C4_1 C 0.41107(17) 0.35423(16) 0.35031(14) 0.0268(4) Uani 1 1 d . . . . .
H4A_1 H 0.3441 0.3450 0.4072 0.032 Uiso 1 1 calc R U . . .
H4B_1 H 0.4268 0.2995 0.3023 0.032 Uiso 1 1 calc R U . . .
C5_1 C 0.36123(17) 0.47794(16) 0.30356(13) 0.0269(4) Uani 1 1 d . . . . .
H5A_1 H 0.4321 0.4902 0.2521 0.032 Uiso 1 1 calc R U . . .
H5B_1 H 0.2850 0.4943 0.2723 0.032 Uiso 1 1 calc R U . . .
C6_1 C 0.25734(17) 0.67554(15) 0.34451(13) 0.0256(4) Uani 1 1 d . . . . .
H6A_1 H 0.1807 0.6879 0.3153 0.031 Uiso 1 1 calc R U . . .
H6B_1 H 0.3199 0.7002 0.2933 0.031 Uiso 1 1 calc R U . . .
O1_1 O 0.67482(11) 0.25949(10) 0.53897(8) 0.0227(3) Uani 1 1 d . . . . .
O2_1 O 0.53190(11) 0.32717(10) 0.38244(8) 0.0228(3) Uani 1 1 d . . . . .
O3_1 O 0.32125(11) 0.55492(10) 0.37835(8) 0.0253(3) Uani 1 1 d . . . . .
C1_2 C 0.43778(16) 0.06014(14) 0.23219(13) 0.0234(4) Uani 1 1 d . . . . .
H1_2 H 0.4784 0.1187 0.2203 0.028 Uiso 1 1 calc R U . . .
C2_2 C 0.4499(2) 0.00160(18) 0.33717(15) 0.0380(5) Uani 1 1 d . . . . .
H2A_2 H 0.4130 -0.0581 0.3512 0.057 Uiso 1 1 calc R U . . .
H2B_2 H 0.4007 0.0613 0.3840 0.057 Uiso 1 1 calc R U . . .
H2C_2 H 0.5436 -0.0359 0.3437 0.057 Uiso 1 1 calc R U . . .
C3_2 C 0.51760(18) -0.02953(18) 0.15645(17) 0.0401(5) Uani 1 1 d . . . . .
H3A_2 H 0.6102 -0.0689 0.1657 0.060 Uiso 1 1 calc R U . . .
H3B_2 H 0.5136 0.0111 0.0898 0.060 Uiso 1 1 calc R U . . .
H3C_2 H 0.4801 -0.0882 0.1653 0.060 Uiso 1 1 calc R U . . .
C1_3 C 0.25143(18) 0.22617(16) 0.08919(13) 0.0282(4) Uani 1 1 d . . . . .
H1_3 H 0.2876 0.1672 0.0398 0.034 Uiso 1 1 calc R U . . .
C2_3 C 0.3379(3) 0.2959(2) 0.06865(16) 0.0492(6) Uani 1 1 d . . . . .
H2A_3 H 0.3272 0.3439 0.0052 0.074 Uiso 1 1 calc R U . . .
H2B_3 H 0.4312 0.2412 0.0664 0.074 Uiso 1 1 calc R U . . .
H2C_3 H 0.3107 0.3473 0.1211 0.074 Uiso 1 1 calc R U . . .
C3_3 C 0.1089(2) 0.3085(2) 0.07778(16) 0.0469(6) Uani 1 1 d . . . . .
H3A_3 H 0.0714 0.3662 0.1264 0.070 Uiso 1 1 calc R U . . .
H3B_3 H 0.0554 0.2624 0.0884 0.070 Uiso 1 1 calc R U . . .
H3C_3 H 0.1083 0.3497 0.0113 0.070 Uiso 1 1 calc R U . . .
C1_4 C 0.17396(18) 0.04002(16) 0.24468(14) 0.0297(4) Uani 1 1 d . . . . .
H1_4 H 0.2251 -0.0266 0.2897 0.036 Uiso 1 1 calc R U . . .
C2_4 C 0.1807(2) -0.0156(2) 0.15548(17) 0.0466(6) Uani 1 1 d . . . . .
H2A_4 H 0.1399 -0.0725 0.1764 0.070 Uiso 1 1 calc R U . . .
H2B_4 H 0.2736 -0.0561 0.1247 0.070 Uiso 1 1 calc R U . . .
H2C_4 H 0.1328 0.0459 0.1079 0.070 Uiso 1 1 calc R U . . .
C3_4 C 0.0339(2) 0.0917(2) 0.30144(17) 0.0454(6) Uani 1 1 d . . . . .
H3A_4 H -0.0212 0.1587 0.2612 0.068 Uiso 1 1 calc R U . . .
H3B_4 H 0.0345 0.1183 0.3624 0.068 Uiso 1 1 calc R U . . .
H3C_4 H -0.0024 0.0316 0.3176 0.068 Uiso 1 1 calc R U . . .
O1_5 O 0.67767(15) 0.54221(13) 0.35619(10) 0.0452(4) Uani 1 1 d . . . . .
C1_5 C 0.6447(2) 0.65811(17) 0.30765(15) 0.0373(5) Uani 1 1 d . . . . .
H1A_5 H 0.7037 0.6923 0.3181 0.045 Uiso 1 1 calc R U . . .
H1B_5 H 0.5515 0.7100 0.3324 0.045 Uiso 1 1 calc R U . . .
C2_5 C 0.6642(2) 0.64377(17) 0.20066(15) 0.0389(5) Uani 1 1 d . . . . .
H2A_5 H 0.6823 0.7089 0.1580 0.047 Uiso 1 1 calc R U . . .
H2B_5 H 0.5857 0.6401 0.1850 0.047 Uiso 1 1 calc R U . . .
C3_5 C 0.78388(18) 0.52746(15) 0.18943(13) 0.0279(4) Uani 1 1 d . . . . .
H3A_5 H 0.7825 0.4868 0.1363 0.033 Uiso 1 1 calc R U . . .
H3B_5 H 0.8675 0.5390 0.1749 0.033 Uiso 1 1 calc R U . . .
C4_5 C 0.76900(19) 0.45904(16) 0.28868(14) 0.0324(4) Uani 1 1 d . . . . .
H4A_5 H 0.7347 0.4004 0.2849 0.039 Uiso 1 1 calc R U . . .
H4B_5 H 0.8559 0.4170 0.3104 0.039 Uiso 1 1 calc R U . . .
O1_6 O 0.62701(14) 0.39819(12) 0.08688(10) 0.0409(3) Uani 1 1 d . . . . .
C1_6 C 0.6755(2) 0.41120(18) -0.01566(15) 0.0380(5) Uani 1 1 d . . . . .
H1A_6 H 0.7607 0.4197 -0.0279 0.046 Uiso 1 1 calc R U . . .
H1B_6 H 0.6107 0.4811 -0.0483 0.046 Uiso 1 1 calc R U . . .
C2_6 C 0.6943(2) 0.29981(17) -0.05276(14) 0.0343(4) Uani 1 1 d . . . . .
H2A_6 H 0.7643 0.2812 -0.1123 0.041 Uiso 1 1 calc R U . . .
H2B_6 H 0.6107 0.3065 -0.0683 0.041 Uiso 1 1 calc R U . . .
C3_6 C 0.7357(2) 0.20663(17) 0.03318(14) 0.0382(5) Uani 1 1 d . . . . .
H3A_6 H 0.8320 0.1567 0.0199 0.046 Uiso 1 1 calc R U . . .
H3B_6 H 0.6862 0.1559 0.0465 0.046 Uiso 1 1 calc R U . . .
C4_6 C 0.7000(2) 0.27922(18) 0.11927(15) 0.0449(5) Uani 1 1 d . . . . .
H4A_6 H 0.6459 0.2520 0.1764 0.054 Uiso 1 1 calc R U . . .
H4B_6 H 0.7815 0.2708 0.1395 0.054 Uiso 1 1 calc R U . . .

loop_
_atom_site_aniso_label
_atom_site_aniso_U_11
_atom_site_aniso_U_22
_atom_site_aniso_U_33
_atom_site_aniso_U_23
_atom_site_aniso_U_13
_atom_site_aniso_U_12
K1 0.0207(3) 0.0203(3) 0.0208(3) -0.0072(2) -0.0042(2) -0.0062(2)
Si1 0.0194(2) 0.0145(2) 0.0178(2) -0.00861(17) 0.00070(17) -0.00596(18)
C1B 0.0167(7) 0.0172(7) 0.0228(8) -0.0070(6) -0.0049(6) -0.0049(6)
C2B 0.0162(7) 0.0208(8) 0.0183(7) -0.0075(6) -0.0032(6) -0.0059(6)
N1A 0.0167(7) 0.0172(7) 0.0228(8) -0.0070(6) -0.0049(6) -0.0049(6)
N2A 0.0162(7) 0.0208(8) 0.0183(7) -0.0075(6) -0.0032(6) -0.0059(6)
C1 0.0123(7) 0.0161(8) 0.0202(8) -0.0070(6) -0.0032(6) -0.0047(6)
C2 0.0147(8) 0.0211(8) 0.0274(9) -0.0055(7) -0.0062(7) -0.0070(7)
C3 0.0239(9) 0.0230(9) 0.0357(10) -0.0079(8) -0.0082(8) -0.0075(7)
C4 0.0306(10) 0.0250(10) 0.0393(11) 0.0019(8) -0.0119(8) -0.0116(8)
C5 0.0305(10) 0.0346(11) 0.0281(10) 0.0022(8) -0.0091(8) -0.0153(8)
C6 0.0219(9) 0.0320(10) 0.0251(9) -0.0066(8) -0.0034(7) -0.0121(8)
C8 0.0119(7) 0.0170(8) 0.0187(8) -0.0074(6) -0.0025(6) -0.0051(6)
C7 0.0153(8) 0.0237(9) 0.0245(9) -0.0067(7) -0.0040(7) -0.0087(7)
C9 0.0141(8) 0.0173(8) 0.0179(8) -0.0092(6) -0.0014(6) -0.0050(6)
C10 0.0161(8) 0.0169(8) 0.0197(8) -0.0039(7) -0.0043(6) -0.0062(6)
C11 0.0196(8) 0.0181(8) 0.0198(8) -0.0056(7) -0.0038(7) -0.0062(7)
C1_1 0.0175(8) 0.0240(9) 0.0340(10) -0.0067(8) -0.0060(7) -0.0058(7)
C2_1 0.0251(9) 0.0204(9) 0.0291(9) -0.0098(7) -0.0020(7) -0.0051(7)
C3_1 0.0288(9) 0.0192(9) 0.0305(10) -0.0093(7) -0.0044(8) -0.0093(7)
C4_1 0.0212(9) 0.0299(10) 0.0342(10) -0.0132(8) -0.0077(7) -0.0095(8)
C5_1 0.0239(9) 0.0326(10) 0.0255(9) -0.0129(8) -0.0060(7) -0.0078(8)
C6_1 0.0220(9) 0.0275(9) 0.0290(9) -0.0041(7) -0.0095(7) -0.0085(8)
O1_1 0.0168(6) 0.0232(6) 0.0286(6) -0.0111(5) -0.0029(5) -0.0058(5)
O2_1 0.0195(6) 0.0216(6) 0.0299(7) -0.0079(5) -0.0055(5) -0.0081(5)
O3_1 0.0273(6) 0.0233(6) 0.0251(6) -0.0084(5) -0.0073(5) -0.0062(5)
C1_2 0.0211(9) 0.0180(8) 0.0297(9) -0.0079(7) 0.0001(7) -0.0066(7)
C2_2 0.0331(11) 0.0337(11) 0.0442(12) 0.0056(9) -0.0151(9) -0.0104(9)
C3_2 0.0225(10) 0.0322(11) 0.0602(14) -0.0273(10) -0.0017(9) 0.0000(8)
C1_3 0.0339(10) 0.0284(10) 0.0215(9) -0.0084(7) -0.0049(7) -0.0096(8)
C2_3 0.0768(17) 0.0535(14) 0.0318(11) 0.0160(10) -0.0181(11) -0.0435(13)
C3_3 0.0471(13) 0.0450(13) 0.0338(12) -0.0066(10) -0.0170(10) 0.0012(10)
C1_4 0.0291(10) 0.0273(10) 0.0364(11) -0.0139(8) 0.0021(8) -0.0147(8)
C2_4 0.0482(13) 0.0506(14) 0.0572(14) -0.0333(11) 0.0058(11) -0.0316(11)
C3_4 0.0352(12) 0.0460(13) 0.0623(15) -0.0246(11) 0.0107(10) -0.0255(10)
O1_5 0.0479(9) 0.0485(9) 0.0288(8) -0.0029(7) 0.0057(6) -0.0170(7)
C1_5 0.0300(10) 0.0351(11) 0.0474(12) -0.0192(9) 0.0120(9) -0.0175(9)
C2_5 0.0352(11) 0.0263(10) 0.0399(12) 0.0005(9) 0.0004(9) -0.0034(9)
C3_5 0.0286(10) 0.0233(9) 0.0293(10) -0.0064(8) -0.0015(8) -0.0088(8)
C4_5 0.0283(10) 0.0277(10) 0.0375(11) 0.0002(8) -0.0045(8) -0.0101(8)
O1_6 0.0421(8) 0.0325(8) 0.0403(8) -0.0101(6) -0.0042(7) -0.0071(6)
C1_6 0.0335(11) 0.0314(11) 0.0439(12) -0.0032(9) -0.0019(9) -0.0112(9)
C2_6 0.0412(11) 0.0353(11) 0.0276(10) -0.0012(8) -0.0071(8) -0.0169(9)
C3_6 0.0469(12) 0.0300(11) 0.0316(11) -0.0038(8) -0.0067(9) -0.0098(9)
C4_6 0.0560(14) 0.0350(12) 0.0316(11) -0.0048(9) -0.0133(10) -0.0040(10)

loop_
_atom_type_symbol
_atom_type_description
_atom_type_scat_dispersion_real
_atom_type_scat_dispersion_imag
_atom_type_scat_source
C C 0.0033 0.0016 'International Tables Vol C Tables 4.2.6.8 and 6.1.1.4'
H H 0.0000 0.0000 'International Tables Vol C Tables 4.2.6.8 and 6.1.1.4'
N N 0.0061 0.0033 'International Tables Vol C Tables 4.2.6.8 and 6.1.1.4'
O O 0.0106 0.0060 'International Tables Vol C Tables 4.2.6.8 and 6.1.1.4'
Si Si 0.0817 0.0704 'International Tables Vol C Tables 4.2.6.8 and 6.1.1.4'
K K 0.2009 0.2494 'International Tables Vol C Tables 4.2.6.8 and 6.1.1.4'

loop_
_exptl_crystal_face_index_h
_exptl_crystal_face_index_k
_exptl_crystal_face_index_l
_exptl_crystal_face_perp_dist
0.00 -1.00 1.00 0.1190
0.00 2.00 -1.00 0.2190
-1.00 -3.00 -1.00 0.0850
1.00 3.00 1.00 0.1970
-2.00 -2.00 -3.00 0.0670
2.00 2.00 3.00 0.1170
3.00 2.00 3.00 0.0840
-3.00 -2.00 -3.00 0.0570
-1.00 1.00 -3.00 0.1780
1.00 -1.00 3.00 0.1270
-1.00 -1.00 -3.00 0.0930
0.00 -1.00 -3.00 0.0990
0.00 -1.00 0.00 0.0790
0.00 1.00 0.00 0.2190
-1.00 0.00 3.00 0.1830
1.00 0.00 -3.00 0.1020
1.00 -2.00 -2.00 0.0920
-1.00 2.00 2.00 0.2690
2.00 2.00 -3.00 0.1470
-3.00 -1.00 3.00 0.1800
-3.00 -2.00 2.00 0.1520
2.00 3.00 -2.00 0.1640
-3.00 -3.00 1.00 0.1170
-3.00 -1.00 0.00 0.1790
3.00 2.00 0.00 0.1300
-3.00 -2.00 -1.00 0.1020
3.00 2.00 1.00 0.1140
2.00 3.00 0.00 0.1580

loop_
_geom_angle_atom_site_label_1
_geom_angle_atom_site_label_2
_geom_angle_atom_site_label_3
_geom_angle
_geom_angle_site_symmetry_1
_geom_angle_site_symmetry_3
O1_5 K1 O1_5 180.0 . 2_666
O1_5 K1 O3_1 86.70(7) . 2_666
O1_5 K1 O3_1 93.30(7) 2_666 2_666
O1_5 K1 O3_1 93.29(7) . .
O1_5 K1 O3_1 86.71(7) 2_666 .
O3_1 K1 O3_1 180.0 2_666 .
O1_5 K1 O2_1 95.87(6) . 2_666
O1_5 K1 O2_1 84.13(6) 2_666 2_666
O3_1 K1 O2_1 61.19(4) 2_666 2_666
O3_1 K1 O2_1 118.80(4) . 2_666
O1_5 K1 O2_1 84.13(6) . .
O1_5 K1 O2_1 95.87(6) 2_666 .
O3_1 K1 O2_1 118.81(4) 2_666 .
O3_1 K1 O2_1 61.20(4) . .
O2_1 K1 O2_1 180.0 2_666 .
O1_5 K1 O1_1 86.96(6) . 2_666
O1_5 K1 O1_1 93.04(6) 2_666 2_666
O3_1 K1 O1_1 119.34(4) 2_666 2_666
O3_1 K1 O1_1 60.66(4) . 2_666
O2_1 K1 O1_1 59.64(5) 2_666 2_666
O2_1 K1 O1_1 120.36(5) . 2_666
O1_5 K1 O1_1 93.04(6) . .
O1_5 K1 O1_1 86.96(6) 2_666 .
O3_1 K1 O1_1 60.66(4) 2_666 .
O3_1 K1 O1_1 119.34(4) . .
O2_1 K1 O1_1 120.36(5) 2_666 .
O2_1 K1 O1_1 59.64(5) . .
O1_1 K1 O1_1 180.0 2_666 .
C11 Si1 C1_2 108.33(8) . .
C11 Si1 C1_3 105.96(9) . .
C1_2 Si1 C1_3 110.26(8) . .
C11 Si1 C1_4 108.99(9) . .
C1_2 Si1 C1_4 109.24(9) . .
C1_3 Si1 C1_4 113.89(9) . .
C1 C1B C2 119.62(14) . .
C1 C1B H1B 120.2 . .
C2 C1B H1B 120.2 . .
C8 C2B C7 119.60(14) . .
C8 C2B H2B 120.2 . .
C7 C2B H2B 120.2 . .
C1 N1A C2 119.62(14) . .
C8 N2A C7 119.60(14) . .
N1A C1 C9 120.37(14) . 2_566
C1B C1 C9 120.37(14) . 2_566
N1A C1 C8 120.08(15) . .
C1B C1 C8 120.08(15) . .
C9 C1 C8 119.55(15) 2_566 .
N1A C2 C3 120.94(15) . .
C1B C2 C3 120.94(15) . .
N1A C2 C7 120.50(15) . .
C1B C2 C7 120.50(15) . .
C3 C2 C7 118.55(16) . .
C4 C3 C2 121.46(17) . .
C4 C3 H3 119.3 . .
C2 C3 H3 119.3 . .
C3 C4 C5 120.03(18) . .
C3 C4 H4 120.0 . .
C5 C4 H4 120.0 . .
C6 C5 C4 120.36(18) . .
C6 C5 H5 119.8 . .
C4 C5 H5 119.8 . .
C5 C6 C7 121.10(17) . .
C5 C6 H6 119.5 . .
C7 C6 H6 119.5 . .
N2A C8 C9 120.79(14) . .
C2B C8 C9 120.79(14) . .
N2A C8 C1 120.06(15) . .
C2B C8 C1 120.06(15) . .
C9 C8 C1 119.14(14) . .
N2A C7 C6 121.37(15) . .
C2B C7 C6 121.37(15) . .
N2A C7 C2 120.14(15) . .
C2B C7 C2 120.14(15) . .
C6 C7 C2 118.50(16) . .
C8 C9 C10 120.19(15) . .
C8 C9 C1 121.31(14) . 2_566
C10 C9 C1 118.50(15) . 2_566
C11 C10 C9 177.72(17) . .
C10 C11 Si1 179.04(14) . .
O1_1 C1_1 C6_1 108.25(13) . 2_666
O1_1 C1_1 H1A_1 110.0 . .
C6_1 C1_1 H1A_1 110.0 2_666 .
O1_1 C1_1 H1B_1 110.0 . .
C6_1 C1_1 H1B_1 110.0 2_666 .
H1A_1 C1_1 H1B_1 108.4 . .
O1_1 C2_1 C3_1 108.42(13) . .
O1_1 C2_1 H2A_1 110.0 . .
C3_1 C2_1 H2A_1 110.0 . .
O1_1 C2_1 H2B_1 110.0 . .
C3_1 C2_1 H2B_1 110.0 . .
H2A_1 C2_1 H2B_1 108.4 . .
O2_1 C3_1 C2_1 108.63(14) . .
O2_1 C3_1 H3A_1 110.0 . .
C2_1 C3_1 H3A_1 110.0 . .
O2_1 C3_1 H3B_1 110.0 . .
C2_1 C3_1 H3B_1 110.0 . .
H3A_1 C3_1 H3B_1 108.3 . .
O2_1 C4_1 C5_1 109.17(14) . .
O2_1 C4_1 H4A_1 109.8 . .
C5_1 C4_1 H4A_1 109.8 . .
O2_1 C4_1 H4B_1 109.8 . .
C5_1 C4_1 H4B_1 109.8 . .
H4A_1 C4_1 H4B_1 108.3 . .
O3_1 C5_1 C4_1 108.18(15) . .
O3_1 C5_1 H5A_1 110.1 . .
C4_1 C5_1 H5A_1 110.1 . .
O3_1 C5_1 H5B_1 110.1 . .
C4_1 C5_1 H5B_1 110.1 . .
H5A_1 C5_1 H5B_1 108.4 . .
O3_1 C6_1 C1_1 108.34(14) . 2_666
O3_1 C6_1 H6A_1 110.0 . .
C1_1 C6_1 H6A_1 110.0 2_666 .
O3_1 C6_1 H6B_1 110.0 . .
C1_1 C6_1 H6B_1 110.0 2_666 .
H6A_1 C6_1 H6B_1 108.4 . .
C2_1 O1_1 C1_1 112.40(12) . .
C2_1 O1_1 K1 114.34(10) . .
C1_1 O1_1 K1 110.03(10) . .
C3_1 O2_1 C4_1 111.62(13) . .
C3_1 O2_1 K1 114.03(10) . .
C4_1 O2_1 K1 110.82(9) . .
C6_1 O3_1 C5_1 113.10(13) . .
C6_1 O3_1 K1 116.94(9) . .
C5_1 O3_1 K1 115.64(10) . .
C2_2 C1_2 C3_2 111.12(16) . .
C2_2 C1_2 Si1 112.31(13) . .
C3_2 C1_2 Si1 112.08(12) . .
C2_2 C1_2 H1_2 107.0 . .
C3_2 C1_2 H1_2 107.0 . .
Si1 C1_2 H1_2 107.0 . .
C1_2 C2_2 H2A_2 109.5 . .
C1_2 C2_2 H2B_2 109.5 . .
H2A_2 C2_2 H2B_2 109.5 . .
C1_2 C2_2 H2C_2 109.5 . .
H2A_2 C2_2 H2C_2 109.5 . .
H2B_2 C2_2 H2C_2 109.5 . .
C1_2 C3_2 H3A_2 109.5 . .
C1_2 C3_2 H3B_2 109.5 . .
H3A_2 C3_2 H3B_2 109.5 . .
C1_2 C3_2 H3C_2 109.5 . .
H3A_2 C3_2 H3C_2 109.5 . .
H3B_2 C3_2 H3C_2 109.5 . .
C3_3 C1_3 C2_3 110.28(19) . .
C3_3 C1_3 Si1 111.76(14) . .
C2_3 C1_3 Si1 109.59(13) . .
C3_3 C1_3 H1_3 108.4 . .
C2_3 C1_3 H1_3 108.4 . .
Si1 C1_3 H1_3 108.4 . .
C1_3 C2_3 H2A_3 109.5 . .
C1_3 C2_3 H2B_3 109.5 . .
H2A_3 C2_3 H2B_3 109.5 . .
C1_3 C2_3 H2C_3 109.5 . .
H2A_3 C2_3 H2C_3 109.5 . .
H2B_3 C2_3 H2C_3 109.5 . .
C1_3 C3_3 H3A_3 109.5 . .
C1_3 C3_3 H3B_3 109.5 . .
H3A_3 C3_3 H3B_3 109.5 . .
C1_3 C3_3 H3C_3 109.5 . .
H3A_3 C3_3 H3C_3 109.5 . .
H3B_3 C3_3 H3C_3 109.5 . .
C3_4 C1_4 C2_4 111.49(17) . .
C3_4 C1_4 Si1 113.80(13) . .
C2_4 C1_4 Si1 113.79(14) . .
C3_4 C1_4 H1_4 105.6 . .
C2_4 C1_4 H1_4 105.6 . .
Si1 C1_4 H1_4 105.6 . .
C1_4 C2_4 H2A_4 109.5 . .
C1_4 C2_4 H2B_4 109.5 . .
H2A_4 C2_4 H2B_4 109.5 . .
C1_4 C2_4 H2C_4 109.5 . .
H2A_4 C2_4 H2C_4 109.5 . .
H2B_4 C2_4 H2C_4 109.5 . .
C1_4 C3_4 H3A_4 109.5 . .
C1_4 C3_4 H3B_4 109.5 . .
H3A_4 C3_4 H3B_4 109.5 . .
C1_4 C3_4 H3C_4 109.5 . .
H3A_4 C3_4 H3C_4 109.5 . .
H3B_4 C3_4 H3C_4 109.5 . .
C1_5 O1_5 C4_5 109.18(14) . .
C1_5 O1_5 K1 118.89(11) . .
C4_5 O1_5 K1 123.92(12) . .
O1_5 C1_5 C2_5 104.97(15) . .
O1_5 C1_5 H1A_5 110.8 . .
C2_5 C1_5 H1A_5 110.8 . .
O1_5 C1_5 H1B_5 110.8 . .
C2_5 C1_5 H1B_5 110.8 . .
H1A_5 C1_5 H1B_5 108.8 . .
C1_5 C2_5 C3_5 102.21(17) . .
C1_5 C2_5 H2A_5 111.3 . .
C3_5 C2_5 H2A_5 111.3 . .
C1_5 C2_5 H2B_5 111.3 . .
C3_5 C2_5 H2B_5 111.3 . .
H2A_5 C2_5 H2B_5 109.2 . .
C4_5 C3_5 C2_5 103.22(15) . .
C4_5 C3_5 H3A_5 111.1 . .
C2_5 C3_5 H3A_5 111.1 . .
C4_5 C3_5 H3B_5 111.1 . .
C2_5 C3_5 H3B_5 111.1 . .
H3A_5 C3_5 H3B_5 109.1 . .
O1_5 C4_5 C3_5 107.10(15) . .
O1_5 C4_5 H4A_5 110.3 . .
C3_5 C4_5 H4A_5 110.3 . .
O1_5 C4_5 H4B_5 110.3 . .
C3_5 C4_5 H4B_5 110.3 . .
H4A_5 C4_5 H4B_5 108.6 . .
C4_6 O1_6 C1_6 105.87(15) . .
O1_6 C1_6 C2_6 104.69(16) . .
O1_6 C1_6 H1A_6 110.8 . .
C2_6 C1_6 H1A_6 110.8 . .
O1_6 C1_6 H1B_6 110.8 . .
C2_6 C1_6 H1B_6 110.8 . .
H1A_6 C1_6 H1B_6 108.9 . .
C1_6 C2_6 C3_6 103.44(16) . .
C1_6 C2_6 H2A_6 111.1 . .
C3_6 C2_6 H2A_6 111.1 . .
C1_6 C2_6 H2B_6 111.1 . .
C3_6 C2_6 H2B_6 111.1 . .
H2A_6 C2_6 H2B_6 109.0 . .
C2_6 C3_6 C4_6 103.42(17) . .
C2_6 C3_6 H3A_6 111.1 . .
C4_6 C3_6 H3A_6 111.1 . .
C2_6 C3_6 H3B_6 111.1 . .
C4_6 C3_6 H3B_6 111.1 . .
H3A_6 C3_6 H3B_6 109.0 . .
O1_6 C4_6 C3_6 107.30(16) . .
O1_6 C4_6 H4A_6 110.3 . .
C3_6 C4_6 H4A_6 110.3 . .
O1_6 C4_6 H4B_6 110.3 . .
C3_6 C4_6 H4B_6 110.3 . .
H4A_6 C4_6 H4B_6 108.5 . .

loop_
_geom_bond_atom_site_label_1
_geom_bond_atom_site_label_2
_geom_bond_distance
_geom_bond_site_symmetry_2
K1 O1_5 2.6453(19) .
K1 O1_5 2.6453(19) 2_666
K1 O3_1 2.7445(18) 2_666
K1 O3_1 2.7445(18) .
K1 O2_1 2.8346(19) 2_666
K1 O2_1 2.8346(19) .
K1 O1_1 2.858(2) 2_666
K1 O1_1 2.858(2) .
Si1 C11 1.8264(19) .
Si1 C1_2 1.882(2) .
Si1 C1_3 1.882(2) .
Si1 C1_4 1.892(2) .
C1B C1 1.367(2) .
C1B C2 1.375(2) .
C1B H1B 0.9500 .
C2B C8 1.367(2) .
C2B C7 1.380(2) .
C2B H2B 0.9500 .
N1A C1 1.367(2) .
N1A C2 1.375(2) .
N2A C8 1.367(2) .
N2A C7 1.380(2) .
C1 C9 1.425(2) 2_566
C1 C8 1.452(2) .
C2 C3 1.416(3) .
C2 C7 1.431(2) .
C3 C4 1.361(3) .
C3 H3 0.9500 .
C4 C5 1.413(3) .
C4 H4 0.9500 .
C5 C6 1.366(3) .
C5 H5 0.9500 .
C6 C7 1.418(3) .
C6 H6 0.9500 .
C8 C9 1.421(2) .
C9 C10 1.424(2) .
C9 C1 1.425(2) 2_566
C10 C11 1.205(2) .
C1_1 O1_1 1.427(2) .
C1_1 C6_1 1.498(2) 2_666
C1_1 H1A_1 0.9900 .
C1_1 H1B_1 0.9900 .
C2_1 O1_1 1.424(2) .
C2_1 C3_1 1.497(2) .
C2_1 H2A_1 0.9900 .
C2_1 H2B_1 0.9900 .
C3_1 O2_1 1.419(2) .
C3_1 H3A_1 0.9900 .
C3_1 H3B_1 0.9900 .
C4_1 O2_1 1.428(2) .
C4_1 C5_1 1.491(3) .
C4_1 H4A_1 0.9900 .
C4_1 H4B_1 0.9900 .
C5_1 O3_1 1.426(2) .
C5_1 H5A_1 0.9900 .
C5_1 H5B_1 0.9900 .
C6_1 O3_1 1.419(2) .
C6_1 C1_1 1.498(2) 2_666
C6_1 H6A_1 0.9900 .
C6_1 H6B_1 0.9900 .
C1_2 C2_2 1.529(3) .
C1_2 C3_2 1.531(2) .
C1_2 H1_2 1.0000 .
C2_2 H2A_2 0.9800 .
C2_2 H2B_2 0.9800 .
C2_2 H2C_2 0.9800 .
C3_2 H3A_2 0.9800 .
C3_2 H3B_2 0.9800 .
C3_2 H3C_2 0.9800 .
C1_3 C3_3 1.529(3) .
C1_3 C2_3 1.531(3) .
C1_3 H1_3 1.0000 .
C2_3 H2A_3 0.9800 .
C2_3 H2B_3 0.9800 .
C2_3 H2C_3 0.9800 .
C3_3 H3A_3 0.9800 .
C3_3 H3B_3 0.9800 .
C3_3 H3C_3 0.9800 .
C1_4 C3_4 1.510(3) .
C1_4 C2_4 1.521(3) .
C1_4 H1_4 1.0000 .
C2_4 H2A_4 0.9800 .
C2_4 H2B_4 0.9800 .
C2_4 H2C_4 0.9800 .
C3_4 H3A_4 0.9800 .
C3_4 H3B_4 0.9800 .
C3_4 H3C_4 0.9800 .
O1_5 C1_5 1.423(3) .
O1_5 C4_5 1.429(2) .
C1_5 C2_5 1.500(3) .
C1_5 H1A_5 0.9900 .
C1_5 H1B_5 0.9900 .
C2_5 C3_5 1.514(3) .
C2_5 H2A_5 0.9900 .
C2_5 H2B_5 0.9900 .
C3_5 C4_5 1.509(3) .
C3_5 H3A_5 0.9900 .
C3_5 H3B_5 0.9900 .
C4_5 H4A_5 0.9900 .
C4_5 H4B_5 0.9900 .
O1_6 C4_6 1.415(3) .
O1_6 C1_6 1.419(3) .
C1_6 C2_6 1.506(3) .
C1_6 H1A_6 0.9900 .
C1_6 H1B_6 0.9900 .
C2_6 C3_6 1.524(3) .
C2_6 H2A_6 0.9900 .
C2_6 H2B_6 0.9900 .
C3_6 C4_6 1.528(3) .
C3_6 H3A_6 0.9900 .
C3_6 H3B_6 0.9900 .
C4_6 H4A_6 0.9900 .
C4_6 H4B_6 0.9900 .

loop_
_geom_torsion_atom_site_label_1
_geom_torsion_atom_site_label_2
_geom_torsion_atom_site_label_3
_geom_torsion_atom_site_label_4
_geom_torsion
_geom_torsion_site_symmetry_1
_geom_torsion_site_symmetry_4
C2 N1A C1 C9 179.81(14) . 2_566
C2 N1A C1 C8 -0.1(2) . .
C2 C1B C1 C9 179.81(14) . 2_566
C2 C1B C1 C8 -0.1(2) . .
C1 N1A C2 C3 -179.75(14) . .
C1 N1A C2 C7 -0.2(2) . .
C1 C1B C2 C3 -179.75(14) . .
C1 C1B C2 C7 -0.2(2) . .
N1A C2 C3 C4 179.85(16) . .
C1B C2 C3 C4 179.85(16) . .
C7 C2 C3 C4 0.3(2) . .
C2 C3 C4 C5 0.0(3) . .
C3 C4 C5 C6 -0.2(3) . .
C4 C5 C6 C7 -0.1(3) . .
C7 N2A C8 C9 179.69(14) . .
C7 N2A C8 C1 -0.7(2) . .
C7 C2B C8 C9 179.69(14) . .
C7 C2B C8 C1 -0.7(2) . .
N1A C1 C8 N2A 0.5(2) . .
C9 C1 C8 N2A -179.33(14) 2_566 .
C1B C1 C8 C2B 0.5(2) . .
C9 C1 C8 C2B -179.33(14) 2_566 .
N1A C1 C8 C9 -179.85(14) . .
C1B C1 C8 C9 -179.85(14) . .
C9 C1 C8 C9 0.3(2) 2_566 .
C8 N2A C7 C6 -179.45(14) . .
C8 N2A C7 C2 0.4(2) . .
C8 C2B C7 C6 -179.45(14) . .
C8 C2B C7 C2 0.4(2) . .
C5 C6 C7 N2A -179.72(15) . .
C5 C6 C7 C2B -179.72(15) . .
C5 C6 C7 C2 0.4(2) . .
N1A C2 C7 N2A 0.1(2) . .
C3 C2 C7 N2A 179.60(14) . .
C1B C2 C7 C2B 0.1(2) . .
C3 C2 C7 C2B 179.60(14) . .
N1A C2 C7 C6 179.92(14) . .
C1B C2 C7 C6 179.92(14) . .
C3 C2 C7 C6 -0.5(2) . .
N2A C8 C9 C10 0.3(2) . .
C2B C8 C9 C10 0.3(2) . .
C1 C8 C9 C10 -179.37(13) . .
N2A C8 C9 C1 179.33(14) . 2_566
C2B C8 C9 C1 179.33(14) . 2_566
C1 C8 C9 C1 -0.3(2) . 2_566
O1_1 C2_1 C3_1 O2_1 67.67(18) . .
O2_1 C4_1 C5_1 O3_1 -67.98(17) . .
C3_1 C2_1 O1_1 C1_1 -174.60(14) . .
C3_1 C2_1 O1_1 K1 -48.21(15) . .
C6_1 C1_1 O1_1 C2_1 -176.69(14) 2_666 .
C6_1 C1_1 O1_1 K1 54.64(15) 2_666 .
C2_1 C3_1 O2_1 C4_1 -178.99(13) . .
C2_1 C3_1 O2_1 K1 -52.46(15) . .
C5_1 C4_1 O2_1 C3_1 -179.85(13) . .
C5_1 C4_1 O2_1 K1 51.89(15) . .
C1_1 C6_1 O3_1 C5_1 175.87(13) 2_666 .
C1_1 C6_1 O3_1 K1 -46.01(16) 2_666 .
C4_1 C5_1 O3_1 C6_1 -172.96(13) . .
C4_1 C5_1 O3_1 K1 48.35(16) . .
C11 Si1 C1_2 C2_2 58.98(15) . .
C1_3 Si1 C1_2 C2_2 174.51(12) . .
C1_4 Si1 C1_2 C2_2 -59.61(15) . .
C11 Si1 C1_2 C3_2 -175.09(13) . .
C1_3 Si1 C1_2 C3_2 -59.56(16) . .
C1_4 Si1 C1_2 C3_2 66.32(16) . .
C11 Si1 C1_3 C3_3 -55.37(15) . .
C1_2 Si1 C1_3 C3_3 -172.38(13) . .
C1_4 Si1 C1_3 C3_3 64.42(16) . .
C11 Si1 C1_3 C2_3 67.19(16) . .
C1_2 Si1 C1_3 C2_3 -49.82(16) . .
C1_4 Si1 C1_3 C2_3 -173.02(14) . .
C11 Si1 C1_4 C3_4 21.70(18) . .
C1_2 Si1 C1_4 C3_4 139.88(16) . .
C1_3 Si1 C1_4 C3_4 -96.36(17) . .
C11 Si1 C1_4 C2_4 150.89(15) . .
C1_2 Si1 C1_4 C2_4 -90.92(16) . .
C1_3 Si1 C1_4 C2_4 32.83(18) . .
C4_5 O1_5 C1_5 C2_5 26.4(2) . .
K1 O1_5 C1_5 C2_5 -123.69(14) . .
O1_5 C1_5 C2_5 C3_5 -36.3(2) . .
C1_5 C2_5 C3_5 C4_5 32.26(19) . .
C1_5 O1_5 C4_5 C3_5 -5.3(2) . .
K1 O1_5 C4_5 C3_5 142.94(12) . .
C2_5 C3_5 C4_5 O1_5 -17.5(2) . .
C4_6 O1_6 C1_6 C2_6 40.4(2) . .
O1_6 C1_6 C2_6 C3_6 -33.7(2) . .
C1_6 C2_6 C3_6 C4_6 14.8(2) . .
C1_6 O1_6 C4_6 C3_6 -30.6(2) . .
C2_6 C3_6 C4_6 O1_6 8.7(2) . .
